data_4111263
loop_
_publ_author_name
'Jun Lu'
'Douglas M. Ho'
'Nancy J. Vogelaar'
'Christina M. Kraml'
'Stefan Bernhard'
'Neal Byrne'
'Laura R. Kim'
'Robert A. Pascal'

_publ_contact_author_address
;
Princeton University
Department of Chemistry
Princeton, NJ   08544-1009
USA
;
_publ_contact_author_email snake@princeton.edu
_publ_contact_author_fax '(609) 258 6746'
_publ_contact_author_name 'Professor Robert A. Pascal, Jr.'
_publ_contact_author_phone '(609) 258 5417'
_publ_section_title
;
 Synthesis, Structure, and Resolution of Exceptionally Twisted Pentacenes
;
_journal_name_full 'Journal of the American Chemical Society'
_journal_page_first 17043
_journal_page_last 17050
_journal_paper_doi 10.1021/ja065935f
_journal_volume 128
_journal_year 2006
_chemical_compound_source 'chemical synthesis'
_chemical_formula_iupac
;
C74 H46 O2 . 3.25(C H2 Cl2) . 0.75(C2 H6 S O)
;
_chemical_formula_moiety
;
C74 H46 O2, 3.25(C H2 Cl2), 0.75(C2 H6 S O)
;
_chemical_formula_structural
;
C74 H46 O2 . 3.25(C H2 Cl2) . 0.75(C2 H6 S O)
;
_chemical_formula_sum 'C78.75 H57 Cl6.5 O2.75 S0.75'
_chemical_formula_weight 1301.71
_chemical_name_systematic
;
9,10,11,20,21,22-Hexaphenyltetrabenzo[a,c,l,n]pentacene (9,22),(11,20)-
Diepoxide Dichloromethane Dimethylsulfoxide Solvate
;
_space_group_IT_number 14
_symmetry_cell_setting monoclinic
_symmetry_Int_Tables_number 14
_symmetry_space_group_name_Hall '-P 2ybc'
_symmetry_space_group_name_H-M 'P 1 21/c 1'
_atom_sites_solution_hydrogens geom
_atom_sites_solution_primary direct
_atom_sites_solution_secondary difmap
_audit_creation_date 'July 21, 2006'
_audit_creation_method
;
SHELXL and manual editing of form.cif
;
_audit_update_record
;
July 21, 2006  rap129f.cif        Initial CIF created by DMH.

July 21, 2006  Sent to Checkcif.  See rap129f_checkcif.pdf for
                                  the alerts that were generated.
                                  Selected responses follow.

-------------------------------------------------------------------------
ABSTM02_ALERT_3_C The expected to reported ratio Tmax/Tmin(RR') is < 0.90
                  Tmin and Tmax reported:                     0.755 0.923
                  Tmin(prime) and Tmax expected:              0.909 0.932
                  RR(prime) =                                       0.838
                  Please check that your absorption correction.
PLAT061_ALERT_3_C Tmax/Tmin Range Test RR' too Large ............... 0.84

                  ABSTM02_ALERT_3_C and PLAT061_ALERT_3_C indicate that
                  some reflections are overly corrected.  This is likely
                  due to not having a representive number of reflections
                  to fully describe the absorption surface.  numerical
                  and analytical absorption corrections were not appli-
                  cable to the sample, so our choice was to go with the
                  psi-scan correction nevertheless.  In spite of some
                  overly corrected reflections, the corrected data gave
                  significantly improved refinement results versus the
                  uncorrected data.  Therefore, while not perfect, it is
                  that best that we have and so we choose to retain and
                  use it rather than using the uncorrected data.
                  

PLAT041_ALERT_1_C Calc. and Rep. SumFormula Strings Differ ............ ?
PLAT042_ALERT_1_C Calc. and Rep. MoietyFormula Strings Differ ......... ?
PLAT068_ALERT_1_C Reported F000 Differs from Calcd (or Missing)........ ?
PLAT077_ALERT_4_C Unitcell contains non-integer number of atoms ....... ?
FORMU01_ALERT_2_G There is a discrepancy between the atom counts in the
                  _chemical_formula_sum (cfm) and the formula from the
                  _atom_site* data (asd).
                  cfm .......... C78.75  H57        Cl6.5   O2.75  S0.75
                  asd .......... C78.78  H57.07999  Cl6.52  O2.76
CELLZ01_ALERT_1_G Difference between formula and atom_site contents
                  detected.
CELLZ01_ALERT_1_G Check formula stoichiometry or atom site occupancies.
                  From the CIF: _cell_formula_units_Z 2
                  From the CIF: _chemical_formula_sum C78.75 H57 Cl6.50
                                O2.75 S0.75
                  Compare cell contents of formula and atom_site data
                                atom  Z*formula  cif sites  diff
                                C      157.50     157.56   -0.06
                                H      114.00     114.16   -0.16
                                Cl      13.00      13.04   -0.04
                                O        5.50       5.52   -0.02
                                S        1.50       1.52   -0.02

                  PLAT041_ALERT_1_C, PLAT042_ALERT_1_C, PLAT068_ALERT_
                  1_C, PLAT077_ALERT_4_C, FORMU01_ALERT_2_G, CELLZ01_
                  ALERT_1_G and CELLZ01_ALERT_1_G are all related to
                  chemical formula for the compound.  These appear to be
                  false alerts due to roundoff and other bugs in the
                  validation softwares "Calc" routine.  Therefore, we
                  choose to retain the "Reported" values in our CIF.
                  Regarding the non-integer number of atoms, "Valid
                  reasons include partially occupied (solvent) sites and
                  substitutional disorder".  That is indeed the case,
                  i.e., partial dichloromethane and dimethylsulfoxide
                  solvent molecules are present.


PLAT244_ALERT_4_C Low  Solvent  Ueq as Compared to Neighbors for .... C39
PLAT244_ALERT_4_C Low  Solvent  Ueq as Compared to Neighbors for ..... S1
PLAT244_ALERT_4_C Low  Solvent  Ueq as Compared to Neighbors for ... C39*
PLAT302_ALERT_4_C Anion/Solvent Disorder .................... 26.00 Perc.
PLAT720_ALERT_4_C Number of Unusual/Non-Standard Label(s) ........ 3

                  PLAT244_ALERT_4_C, PLAT302_ALERT_4_C and PLAT720_ALERT
                  _4_C are all with respect to the compositional disorder
                  in one of the two solvent sites in the asymmetric unit.
                  C39, C39* and S1 are the central atoms in partial
                  dichloromethane and dimethylsulfoxide molecules.  It is
                  not at all unusual for such atoms to show significantly
                  lower Ueq values versus the terminal chlorines, oxygen
                  or methyl moieties attached to them.  The partial
                  dichloromethanes are labelled [C(39),Cl(3),Cl(4)] and
                  [C(39*),Cl(3*),Cl(4*)] where the latter "starred" atoms
                  correspond to the minor component of the disorder.  It
                  is the latter "starred" atoms that CheckCif considers
                  "Unusual/Non-Standard".  We do not believe them to be
                  overly unusual, and so we choose to retain them as is.
;
_cell_angle_alpha 90.00
_cell_angle_beta 126.091(1)
_cell_angle_gamma 90.00
_cell_formula_units_Z 2
_cell_length_a 12.6834(2)
_cell_length_b 18.7000(3)
_cell_length_c 16.3911(2)
_cell_measurement_reflns_used 42871
_cell_measurement_temperature 200(2)
_cell_measurement_theta_max 27.50
_cell_measurement_theta_min 1.88
_cell_volume 3141.53(9)
_computing_cell_refinement 'DENZO-SMN (Otwinowski & Minor, 1997)'
_computing_data_collection 'COLLECT (Nonius, 1998)'
_computing_data_reduction
;
DENZO-SMN (Otwinowski & Minor, 1997), Siemens SHELXTL (Sheldrick, 1996)
;
_computing_molecular_graphics 'Siemens SHELXTL (Sheldrick, 1996)'
_computing_publication_material 'Siemens SHELXTL (Sheldrick, 1996)'
_computing_structure_refinement 'Siemens SHELXTL (Sheldrick, 1996)'
_computing_structure_solution 'Siemens SHELXTL (Sheldrick, 1996)'
_diffrn_ambient_temperature 200(2)
_diffrn_measured_fraction_theta_full 0.999
_diffrn_measured_fraction_theta_max 0.999
_diffrn_measurement_device 'Nonius KappaCCD'
_diffrn_measurement_method '\w scans, 800 0.5\% rotations'
_diffrn_radiation_monochromator graphite
_diffrn_radiation_source 'fine-focus sealed tube'
_diffrn_radiation_type 'Mo K\a'
_diffrn_radiation_wavelength 0.71073
_diffrn_reflns_av_R_equivalents 0.0561
_diffrn_reflns_av_sigmaI/netI 0.0409
_diffrn_reflns_limit_h_max 16
_diffrn_reflns_limit_h_min -16
_diffrn_reflns_limit_k_max 24
_diffrn_reflns_limit_k_min -24
_diffrn_reflns_limit_l_max 21
_diffrn_reflns_limit_l_min -21
_diffrn_reflns_number 42871
_diffrn_reflns_theta_full 27.50
_diffrn_reflns_theta_max 27.50
_diffrn_reflns_theta_min 1.88
_diffrn_standards_decay_% 0
_diffrn_standards_number 0
_exptl_absorpt_coefficient_mu 0.372
_exptl_absorpt_correction_T_max 0.92341
_exptl_absorpt_correction_T_min 0.75507
_exptl_absorpt_correction_type psi-scan
_exptl_absorpt_process_details 'Siemens SHELXTL (Sheldrick, 1996)'
_exptl_crystal_colour Colorless
_exptl_crystal_density_diffrn 1.376
_exptl_crystal_description Prism
_exptl_crystal_F_000 1348
_exptl_crystal_size_max 0.25
_exptl_crystal_size_mid 0.22
_exptl_crystal_size_min 0.19
_refine_diff_density_max 1.056
_refine_diff_density_min -0.970
_refine_diff_density_rms 0.072
_refine_ls_extinction_coef 0.0045(13)
_refine_ls_extinction_expression Fc^*^=kFc[1+0.001xFc^2^\l^3^/sin(2\q)]^-1/4^
_refine_ls_extinction_method SHELXL
_refine_ls_goodness_of_fit_all 1.032
_refine_ls_goodness_of_fit_ref 1.051
_refine_ls_hydrogen_treatment constr
_refine_ls_matrix_type full
_refine_ls_number_parameters 463
_refine_ls_number_reflns 7211
_refine_ls_number_restraints 124
_refine_ls_restrained_S_all 1.030
_refine_ls_restrained_S_gt 1.047
_refine_ls_R_factor_all 0.0964
_refine_ls_R_factor_gt 0.0727
_refine_ls_shift/su_max 0.000
_refine_ls_shift/su_mean 0.000
_refine_ls_structure_factor_coef Fsqd
_refine_ls_weighting_details 'w=1/[\s^2^(Fo^2^)+(0.1164P)^2^+2.8308P] where P=(Fo^2^+2Fc^2^)/3'
_refine_ls_weighting_scheme calc
_refine_ls_wR_factor_all 0.2231
_refine_ls_wR_factor_ref 0.1937
_reflns_number_gt 5328
_reflns_number_total 7211
_reflns_threshold_expression I>2\s(I)
_cod_data_source_file ja065935fsi20060815_063503.cif
_cod_data_source_block rap129f
_cod_original_sg_symbol_H-M 'P 21/c'
_cod_original_formula_sum 'C78.75 H57 Cl6.50 O2.75 S0.75'
_cod_database_code 4111263

loop_
_symmetry_equiv_pos_as_xyz
'x, y, z'
'-x, y+1/2, -z+1/2'
'-x, -y, -z'
'x, -y-1/2, z-1/2'

loop_
_atom_site_aniso_label
_atom_site_aniso_U_11
_atom_site_aniso_U_22
_atom_site_aniso_U_33
_atom_site_aniso_U_23
_atom_site_aniso_U_13
_atom_site_aniso_U_12
O1 0.0284(8) 0.0310(8) 0.0253(8) -0.0024(6) 0.0165(7) -0.0032(6)
C1 0.0258(10) 0.0277(11) 0.0232(10) 0.0018(8) 0.0136(9) 0.0004(8)
C2 0.0259(10) 0.0289(11) 0.0225(10) 0.0011(8) 0.0138(9) 0.0008(9)
C3 0.0268(10) 0.0311(11) 0.0273(11) -0.0005(9) 0.0168(9) -0.0009(9)
C4 0.0276(11) 0.0325(12) 0.0285(11) 0.0010(9) 0.0173(9) 0.0019(9)
C5 0.0301(11) 0.0311(12) 0.0330(12) 0.0009(9) 0.0198(10) 0.0036(9)
C6 0.0356(12) 0.0331(12) 0.0379(13) 0.0002(10) 0.0216(11) 0.0015(10)
C7 0.0442(14) 0.0313(13) 0.052(2) -0.0006(11) 0.0286(13) 0.0000(11)
C8 0.0476(15) 0.0354(13) 0.050(2) 0.0105(12) 0.0287(13) 0.0083(12)
C9 0.0419(14) 0.0395(14) 0.0387(14) 0.0081(11) 0.0226(12) 0.0090(11)
C10 0.0322(12) 0.0350(12) 0.0338(12) 0.0048(10) 0.0199(10) 0.0061(10)
C11 0.0297(11) 0.0387(13) 0.0305(12) 0.0021(10) 0.0155(10) 0.0040(10)
C12 0.0416(14) 0.0442(15) 0.0329(14) 0.0061(11) 0.0139(12) 0.0060(12)
C13 0.044(2) 0.054(2) 0.0300(14) 0.0026(12) 0.0079(12) 0.0013(13)
C14 0.0393(14) 0.0452(15) 0.0319(13) -0.0044(11) 0.0131(11) -0.0045(12)
C15 0.0324(12) 0.0368(13) 0.0323(12) -0.0007(10) 0.0176(10) -0.0002(10)
C16 0.0253(11) 0.0380(13) 0.0295(12) 0.0016(9) 0.0152(10) 0.0029(9)
C17 0.0260(11) 0.0329(12) 0.0277(11) 0.0017(9) 0.0167(10) 0.0031(9)
C18 0.0253(10) 0.0311(11) 0.0218(10) -0.0018(8) 0.0127(9) -0.0006(9)
C19 0.0246(10) 0.0291(11) 0.0225(10) 0.0021(8) 0.0124(9) -0.0002(8)
C20 0.0299(11) 0.0317(11) 0.0285(11) -0.0043(9) 0.0198(10) -0.0038(9)
C21 0.0311(12) 0.0426(14) 0.0322(13) -0.0041(10) 0.0168(10) -0.0009(10)
C22 0.0353(13) 0.057(2) 0.0387(14) -0.0144(12) 0.0181(12) -0.0114(12)
C23 0.050(2) 0.045(2) 0.055(2) -0.0211(13) 0.0342(15) -0.0199(13)
C24 0.057(2) 0.0318(13) 0.058(2) -0.0054(12) 0.040(2) -0.0060(12)
C25 0.0354(12) 0.0328(12) 0.0355(13) -0.0004(10) 0.0226(11) -0.0020(10)
C26 0.0306(11) 0.0339(12) 0.0272(11) -0.0038(9) 0.0188(10) -0.0040(9)
C27 0.0367(12) 0.0379(13) 0.0335(13) 0.0002(10) 0.0220(11) 0.0002(10)
C28 0.047(2) 0.053(2) 0.0280(13) -0.0040(11) 0.0180(12) -0.0061(13)
C29 0.062(2) 0.052(2) 0.0374(15) -0.0165(12) 0.0318(14) -0.0137(14)
C30 0.058(2) 0.0427(15) 0.055(2) -0.0150(13) 0.043(2) -0.0066(13)
C31 0.0375(13) 0.0377(13) 0.0399(14) -0.0052(10) 0.0251(11) -0.0023(11)
C32 0.0287(11) 0.0314(11) 0.0256(11) -0.0022(9) 0.0165(9) -0.0011(9)
C33 0.0295(12) 0.0367(13) 0.0332(12) -0.0022(10) 0.0183(10) -0.0020(10)
C34 0.0318(12) 0.0456(14) 0.0397(14) -0.0036(11) 0.0220(11) -0.0077(11)
C35 0.0438(14) 0.0418(14) 0.050(2) -0.0030(12) 0.0310(13) -0.0115(12)
C36 0.048(2) 0.0368(14) 0.049(2) 0.0061(11) 0.0321(14) 0.0017(12)
C37 0.0321(12) 0.0370(13) 0.0370(13) 0.0037(10) 0.0224(11) 0.0013(10)
C38 0.110(4) 0.091(3) 0.102(4) 0.035(3) 0.076(3) 0.035(3)
Cl1 0.1205(10) 0.0898(8) 0.0716(7) 0.0205(6) 0.0514(7) 0.0097(7)
Cl2 0.0852(7) 0.0642(6) 0.0747(6) 0.0203(4) 0.0567(6) 0.0185(5)
C39 0.057(4) 0.110(7) 0.050(4) 0.013(5) 0.028(3) 0.003(5)
Cl3 0.065(2) 0.158(4) 0.057(2) 0.018(2) 0.0227(14) -0.020(2)
Cl4 0.061(2) 0.143(4) 0.123(4) 0.037(3) 0.061(2) 0.025(2)
C39* 0.079(10) 0.090(14) 0.065(13) 0.000(12) 0.046(11) -0.022(11)
Cl3* 0.090(9) 0.152(13) 0.142(13) 0.059(11) 0.079(9) 0.024(10)
Cl4* 0.075(8) 0.066(7) 0.053(6) 0.013(5) 0.034(6) -0.023(6)
S1 0.090(2) 0.066(2) 0.0519(14) -0.0009(11) 0.0404(15) 0.000(2)
O2 0.083(6) 0.079(6) 0.095(9) -0.036(6) 0.020(6) 0.004(5)
C40 0.126(10) 0.090(7) 0.083(7) -0.043(7) 0.080(8) -0.060(7)
C41 0.070(6) 0.084(6) 0.079(7) 0.018(5) 0.058(5) 0.007(5)

loop_
_atom_site_label
_atom_site_type_symbol
_atom_site_fract_x
_atom_site_fract_y
_atom_site_fract_z
_atom_site_U_iso_or_equiv
_atom_site_thermal_displace_type
_atom_site_occupancy
_atom_site_calc_flag
_atom_site_refinement_flags
_atom_site_disorder_group
O1 O 0.69547(15) 0.46764(8) 0.43137(12) 0.0278(4) Uani 1 d . .
C1 C 0.4258(2) 0.43628(12) 0.4472(2) 0.0261(5) Uani 1 d . .
C2 C 0.5468(2) 0.45087(12) 0.4660(2) 0.0260(5) Uani 1 d . .
C3 C 0.6341(2) 0.40809(12) 0.4450(2) 0.0279(5) Uani 1 d . .
C4 C 0.7513(2) 0.38247(13) 0.5510(2) 0.0290(5) Uani 1 d . .
C5 C 0.7801(2) 0.31488(13) 0.6012(2) 0.0307(5) Uani 1 d . .
C6 C 0.7065(2) 0.25184(13) 0.5531(2) 0.0356(5) Uani 1 d . .
H6 H 0.6360 0.25308 0.4834 0.043 Uiso 1 calc R .
C7 C 0.7357(3) 0.18914(14) 0.6060(2) 0.0422(6) Uani 1 d . .
H7 H 0.6848 0.14758 0.5727 0.051 Uiso 1 calc R .
C8 C 0.8394(3) 0.18612(15) 0.7081(2) 0.0442(6) Uani 1 d . .
H8 H 0.8584 0.14269 0.7444 0.053 Uiso 1 calc R .
C9 C 0.9142(3) 0.24575(15) 0.7564(2) 0.0407(6) Uani 1 d . .
H9 H 0.9854 0.24264 0.8258 0.049 Uiso 1 calc R .
C10 C 0.8880(2) 0.31158(13) 0.7056(2) 0.0334(5) Uani 1 d . .
C11 C 0.9641(2) 0.37536(14) 0.7572(2) 0.0343(5) Uani 1 d . .
C12 C 1.0746(3) 0.3745(2) 0.8593(2) 0.0444(6) Uani 1 d . .
H12 H 1.1028 0.3303 0.8946 0.053 Uiso 1 calc R .
C13 C 1.1423(3) 0.4358(2) 0.9087(2) 0.0511(7) Uani 1 d . .
H13 H 1.2160 0.4334 0.9773 0.061 Uiso 1 calc R .
C14 C 1.1032(3) 0.5015(2) 0.8585(2) 0.0435(6) Uani 1 d . .
H14 H 1.1489 0.5440 0.8935 0.052 Uiso 1 calc R .
C15 C 0.9993(2) 0.50467(14) 0.7591(2) 0.0347(5) Uani 1 d . .
H15 H 0.9737 0.54954 0.7255 0.042 Uiso 1 calc R .
C16 C 0.9288(2) 0.44234(13) 0.7051(2) 0.0315(5) Uani 1 d . .
C17 C 0.8207(2) 0.44287(13) 0.6007(2) 0.0284(5) Uani 1 d . .
C18 C 0.7474(2) 0.50572(12) 0.5254(2) 0.0267(5) Uani 1 d . .
C19 C 0.6188(2) 0.51297(12) 0.5168(2) 0.0263(5) Uani 1 d . .
C20 C 0.3496(2) 0.37069(12) 0.3912(2) 0.0285(5) Uani 1 d . .
C21 C 0.2317(2) 0.37626(14) 0.2952(2) 0.0364(6) Uani 1 d . .
H21 H 0.1980 0.42213 0.2665 0.044 Uiso 1 calc R .
C22 C 0.1633(3) 0.3154(2) 0.2414(2) 0.0459(7) Uani 1 d . .
H22 H 0.0826 0.3198 0.1765 0.055 Uiso 1 calc R .
C23 C 0.2123(3) 0.2486(2) 0.2820(2) 0.0483(7) Uani 1 d . .
H23 H 0.1663 0.2069 0.2445 0.058 Uiso 1 calc R .
C24 C 0.3283(3) 0.24236(15) 0.3772(2) 0.0450(7) Uani 1 d . .
H24 H 0.3616 0.19639 0.4056 0.054 Uiso 1 calc R .
C25 C 0.3962(2) 0.30327(13) 0.4313(2) 0.0335(5) Uani 1 d . .
H25 H 0.4757 0.29860 0.4968 0.040 Uiso 1 calc R .
C26 C 0.5770(2) 0.36321(13) 0.3515(2) 0.0295(5) Uani 1 d . .
C27 C 0.4572(2) 0.38206(14) 0.2630(2) 0.0352(5) Uani 1 d . .
H27 H 0.4076 0.41965 0.2640 0.042 Uiso 1 calc R .
C28 C 0.4099(3) 0.3464(2) 0.1735(2) 0.0454(7) Uani 1 d . .
H28 H 0.3269 0.3587 0.1141 0.054 Uiso 1 calc R .
C29 C 0.4824(3) 0.2929(2) 0.1702(2) 0.0491(7) Uani 1 d . .
H29 H 0.4491 0.2683 0.1088 0.059 Uiso 1 calc R .
C30 C 0.6041(3) 0.2752(2) 0.2570(2) 0.0463(7) Uani 1 d . .
H30 H 0.6552 0.2392 0.2547 0.056 Uiso 1 calc R .
C31 C 0.6511(3) 0.31027(14) 0.3471(2) 0.0370(6) Uani 1 d . .
H31 H 0.7345 0.29811 0.4062 0.044 Uiso 1 calc R .
C32 C 0.8202(2) 0.56806(12) 0.5220(2) 0.0283(5) Uani 1 d . .
C33 C 0.9484(2) 0.55770(14) 0.5537(2) 0.0333(5) Uani 1 d . .
H33 H 0.9926 0.51454 0.5869 0.040 Uiso 1 calc R .
C34 C 1.0118(2) 0.60973(15) 0.5371(2) 0.0385(6) Uani 1 d . .
H34 H 1.0991 0.60230 0.5593 0.046 Uiso 1 calc R .
C35 C 0.9476(3) 0.6724(2) 0.4882(2) 0.0430(6) Uani 1 d . .
H35 H 0.9910 0.7082 0.4770 0.052 Uiso 1 calc R .
C36 C 0.8201(3) 0.68323(15) 0.4555(2) 0.0424(6) Uani 1 d . .
H36 H 0.7760 0.72630 0.4218 0.051 Uiso 1 calc R .
C37 C 0.7567(2) 0.63078(13) 0.4722(2) 0.0341(5) Uani 1 d . .
H37 H 0.6691 0.63813 0.4491 0.041 Uiso 1 calc R .
C38 C 0.1923(5) 0.5594(3) 0.1287(4) 0.0924(15) Uani 1 d . .
H38A H 0.2201 0.5245 0.0994 0.111 Uiso 1 calc R .
H38B H 0.1179 0.5385 0.1250 0.111 Uiso 1 calc R .
Cl1 Cl 0.14253(14) 0.63941(7) 0.05812(9) 0.0971(4) Uani 1 d . .
Cl2 Cl 0.32518(10) 0.57572(5) 0.25864(8) 0.0689(3) Uani 1 d . .
C39 C 0.5885(7) 0.5527(7) 0.2213(6) 0.075(2) Uani 0.53 d PDU 1
H39A H 0.5852 0.6022 0.2411 0.089 Uiso 0.53 calc PR 1
H39B H 0.5840 0.5196 0.2664 0.089 Uiso 0.53 calc PR 1
Cl3 Cl 0.4544(3) 0.5381(3) 0.0972(2) 0.1012(13) Uani 0.53 d PDU 1
Cl4 Cl 0.7347(4) 0.5398(3) 0.2373(4) 0.105(2) Uani 0.53 d PDU 1
C39* C 0.5750(21) 0.5187(17) 0.1965(37) 0.076(8) Uani 0.10 d PDU 2
H39C H 0.5633 0.5046 0.2489 0.091 Uiso 0.10 calc PR 2
H39D H 0.5576 0.4768 0.1532 0.091 Uiso 0.10 calc PR 2
Cl3* Cl 0.4742(20) 0.5911(14) 0.1249(18) 0.121(6) Uani 0.10 d PDU 2
Cl4* Cl 0.7316(21) 0.5532(12) 0.2507(16) 0.067(4) Uani 0.10 d PDU 2
S1 S 0.5407(4) 0.5552(2) 0.1152(2) 0.0699(7) Uani 0.38 d PU 3
O2 O 0.4095(12) 0.5312(7) 0.0665(10) 0.105(5) Uani 0.38 d PU 3
C40 C 0.5777(16) 0.6051(8) 0.2202(11) 0.089(4) Uani 0.38 d PU 3
H40A H 0.5276 0.6497 0.1969 0.133 Uiso 0.38 calc PR 3
H40B H 0.6712 0.6161 0.2636 0.133 Uiso 0.38 calc PR 3
H40C H 0.5549 0.5772 0.2584 0.133 Uiso 0.38 calc PR 3
C41 C 0.6389(10) 0.4772(6) 0.1808(8) 0.069(3) Uani 0.38 d PU 3
H41A H 0.6123 0.4381 0.1325 0.104 Uiso 0.38 calc PR 3
H41B H 0.6267 0.4627 0.2322 0.104 Uiso 0.38 calc PR 3
H41C H 0.7310 0.4885 0.2134 0.104 Uiso 0.38 calc PR 3

loop_
_atom_type_symbol
_atom_type_description
_atom_type_scat_dispersion_real
_atom_type_scat_dispersion_imag
_atom_type_scat_source
C C 0.0033 0.0016 'International Tables Vol C Tables 4.2.6.8 and 6.1.1.4'
H H 0.0000 0.0000 'International Tables Vol C Tables 4.2.6.8 and 6.1.1.4'
O O 0.0106 0.0060 'International Tables Vol C Tables 4.2.6.8 and 6.1.1.4'
S S 0.1246 0.1234 'International Tables Vol C Tables 4.2.6.8 and 6.1.1.4'
Cl Cl 0.1484 0.1585 'International Tables Vol C Tables 4.2.6.8 and 6.1.1.4'

loop_
_geom_angle_atom_site_label_1
_geom_angle_atom_site_label_2
_geom_angle_atom_site_label_3
_geom_angle
_geom_angle_site_symmetry_1
_geom_angle_publ_flag
C3 O1 C18 99.3(2) . yes
C19 C1 C2 115.9(2) 3_666 yes
C19 C1 C20 122.6(2) 3_666 yes
C2 C1 C20 121.5(2) . yes
C1 C2 C19 122.4(2) . yes
C1 C2 C3 132.7(2) . yes
C19 C2 C3 104.9(2) . yes
O1 C3 C26 104.6(2) . yes
O1 C3 C4 99.3(2) . yes
C26 C3 C4 122.4(2) . yes
O1 C3 C2 98.9(2) . yes
C26 C3 C2 122.2(2) . yes
C4 C3 C2 104.3(2) . yes
C17 C4 C5 122.0(2) . yes
C17 C4 C3 105.5(2) . yes
C5 C4 C3 131.8(2) . yes
C6 C5 C10 118.8(2) . yes
C6 C5 C4 123.4(2) . yes
C10 C5 C4 117.8(2) . yes
C7 C6 C5 120.9(2) . yes
C7 C6 H6 119.5 . ?
C5 C6 H6 119.5 . ?
C6 C7 C8 120.4(3) . yes
C6 C7 H7 119.8 . ?
C8 C7 H7 119.8 . ?
C9 C8 C7 120.2(2) . yes
C9 C8 H8 119.9 . ?
C7 C8 H8 119.9 . ?
C8 C9 C10 121.7(3) . yes
C8 C9 H9 119.2 . ?
C10 C9 H9 119.2 . ?
C9 C10 C5 118.1(2) . yes
C9 C10 C11 121.9(2) . yes
C5 C10 C11 120.0(2) . yes
C12 C11 C16 117.4(2) . yes
C12 C11 C10 122.3(2) . yes
C16 C11 C10 120.3(2) . yes
C13 C12 C11 121.8(3) . yes
C13 C12 H12 119.1 . ?
C11 C12 H12 119.1 . ?
C12 C13 C14 120.4(3) . yes
C12 C13 H13 119.8 . ?
C14 C13 H13 119.8 . ?
C15 C14 C13 119.8(3) . yes
C15 C14 H14 120.1 . ?
C13 C14 H14 120.1 . ?
C14 C15 C16 121.4(2) . yes
C14 C15 H15 119.3 . ?
C16 C15 H15 119.3 . ?
C15 C16 C17 123.3(2) . yes
C15 C16 C11 119.1(2) . yes
C17 C16 C11 117.6(2) . yes
C4 C17 C16 122.3(2) . yes
C4 C17 C18 106.1(2) . yes
C16 C17 C18 131.2(2) . yes
O1 C18 C32 104.1(2) . yes
O1 C18 C17 99.0(2) . yes
C32 C18 C17 121.3(2) . yes
O1 C18 C19 98.7(2) . yes
C32 C18 C19 124.1(2) . yes
C17 C18 C19 104.1(2) . yes
C1 C19 C2 121.8(2) 3_666 yes
C1 C19 C18 133.0(2) 3_666 yes
C2 C19 C18 105.2(2) . yes
C25 C20 C21 118.5(2) . yes
C25 C20 C1 121.0(2) . yes
C21 C20 C1 120.4(2) . yes
C22 C21 C20 120.6(3) . yes
C22 C21 H21 119.7 . ?
C20 C21 H21 119.7 . ?
C23 C22 C21 120.0(3) . yes
C23 C22 H22 120.0 . ?
C21 C22 H22 120.0 . ?
C22 C23 C24 119.9(2) . yes
C22 C23 H23 120.0 . ?
C24 C23 H23 120.0 . ?
C23 C24 C25 120.0(3) . yes
C23 C24 H24 120.0 . ?
C25 C24 H24 120.0 . ?
C20 C25 C24 120.9(2) . yes
C20 C25 H25 119.5 . ?
C24 C25 H25 119.5 . ?
C27 C26 C31 118.7(2) . yes
C27 C26 C3 119.6(2) . yes
C31 C26 C3 120.9(2) . yes
C28 C27 C26 120.5(2) . yes
C28 C27 H27 119.8 . ?
C26 C27 H27 119.8 . ?
C29 C28 C27 120.5(3) . yes
C29 C28 H28 119.7 . ?
C27 C28 H28 119.7 . ?
C28 C29 C30 119.7(2) . yes
C28 C29 H29 120.2 . ?
C30 C29 H29 120.2 . ?
C31 C30 C29 119.9(3) . yes
C31 C30 H30 120.0 . ?
C29 C30 H30 120.0 . ?
C30 C31 C26 120.6(3) . yes
C30 C31 H31 119.7 . ?
C26 C31 H31 119.7 . ?
C37 C32 C33 118.8(2) . yes
C37 C32 C18 121.4(2) . yes
C33 C32 C18 118.9(2) . yes
C34 C33 C32 120.8(2) . yes
C34 C33 H33 119.6 . ?
C32 C33 H33 119.6 . ?
C35 C34 C33 119.8(2) . yes
C35 C34 H34 120.1 . ?
C33 C34 H34 120.1 . ?
C34 C35 C36 120.2(2) . yes
C34 C35 H35 119.9 . ?
C36 C35 H35 119.9 . ?
C35 C36 C37 119.8(3) . yes
C35 C36 H36 120.1 . ?
C37 C36 H36 120.1 . ?
C32 C37 C36 120.7(2) . yes
C32 C37 H37 119.7 . ?
C36 C37 H37 119.7 . ?
Cl1 C38 Cl2 110.8(3) . yes
Cl1 C38 H38A 109.5 . ?
Cl2 C38 H38A 109.5 . ?
Cl1 C38 H38B 109.5 . ?
Cl2 C38 H38B 109.5 . ?
H38A C38 H38B 108.1 . ?
Cl4 C39 Cl3 112.2(5) . yes
Cl4 C39 H39A 109.2 . ?
Cl3 C39 H39A 109.2 . ?
Cl4 C39 H39B 109.2 . ?
Cl3 C39 H39B 109.2 . ?
H39A C39 H39B 107.9 . ?
Cl4* C39* Cl3* 102.5(17) . yes
Cl4* C39* H39C 111.3 . ?
Cl3* C39* H39C 111.3 . ?
Cl4* C39* H39D 111.3 . ?
Cl3* C39* H39D 111.3 . ?
H39C C39* H39D 109.2 . ?
O2 S1 C40 105.4(8) . yes
O2 S1 C41 104.3(7) . yes
C40 S1 C41 98.8(7) . yes
S1 C40 H40A 109.5 . ?
S1 C40 H40B 109.5 . ?
H40A C40 H40B 109.5 . ?
S1 C40 H40C 109.5 . ?
H40A C40 H40C 109.5 . ?
H40B C40 H40C 109.5 . ?
S1 C41 H41A 109.5 . ?
S1 C41 H41B 109.5 . ?
H41A C41 H41B 109.5 . ?
S1 C41 H41C 109.5 . ?
H41A C41 H41C 109.5 . ?
H41B C41 H41C 109.5 . ?

loop_
_geom_bond_atom_site_label_1
_geom_bond_atom_site_label_2
_geom_bond_distance
_geom_bond_site_symmetry_2
_geom_bond_publ_flag
O1 C3 1.449(3) . yes
O1 C18 1.456(3) . yes
C1 C19 1.400(3) 3_666 yes
C1 C2 1.403(3) . yes
C1 C20 1.495(3) . yes
C2 C19 1.407(3) . yes
C2 C3 1.560(3) . yes
C3 C26 1.506(3) . yes
C3 C4 1.554(3) . yes
C4 C17 1.367(3) . yes
C4 C5 1.434(3) . yes
C5 C6 1.420(3) . yes
C5 C10 1.429(3) . yes
C6 C7 1.373(4) . yes
C6 H6 0.95 . ?
C7 C8 1.393(4) . yes
C7 H7 0.95 . ?
C8 C9 1.373(4) . yes
C8 H8 0.95 . ?
C9 C10 1.412(4) . yes
C9 H9 0.95 . ?
C10 C11 1.452(4) . yes
C11 C12 1.415(4) . yes
C11 C16 1.431(3) . yes
C12 C13 1.374(4) . yes
C12 H12 0.95 . ?
C13 C14 1.398(4) . yes
C13 H13 0.95 . ?
C14 C15 1.366(4) . yes
C14 H14 0.95 . ?
C15 C16 1.418(4) . yes
C15 H15 0.95 . ?
C16 C17 1.430(3) . yes
C17 C18 1.554(3) . yes
C18 C32 1.509(3) . yes
C18 C19 1.558(3) . yes
C19 C1 1.400(3) 3_666 yes
C20 C25 1.383(3) . yes
C20 C21 1.397(3) . yes
C21 C22 1.387(4) . yes
C21 H21 0.95 . ?
C22 C23 1.380(4) . yes
C22 H22 0.95 . ?
C23 C24 1.382(5) . yes
C23 H23 0.95 . ?
C24 C25 1.388(4) . yes
C24 H24 0.95 . ?
C25 H25 0.95 . ?
C26 C27 1.393(3) . yes
C26 C31 1.396(3) . yes
C27 C28 1.385(4) . yes
C27 H27 0.95 . ?
C28 C29 1.382(4) . yes
C28 H28 0.95 . ?
C29 C30 1.389(5) . yes
C29 H29 0.95 . ?
C30 C31 1.389(4) . yes
C30 H30 0.95 . ?
C31 H31 0.95 . ?
C32 C37 1.384(3) . yes
C32 C33 1.399(3) . yes
C33 C34 1.387(4) . yes
C33 H33 0.95 . ?
C34 C35 1.382(4) . yes
C34 H34 0.95 . ?
C35 C36 1.387(4) . yes
C35 H35 0.95 . ?
C36 C37 1.393(4) . yes
C36 H36 0.95 . ?
C37 H37 0.95 . ?
C38 Cl1 1.765(5) . yes
C38 Cl2 1.801(6) . yes
C38 H38A 0.99 . ?
C38 H38B 0.99 . ?
C39 Cl4 1.730(8) . yes
C39 Cl3 1.741(8) . yes
C39 H39A 0.99 . ?
C39 H39B 0.99 . ?
C39* Cl4* 1.752(15) . yes
C39* Cl3* 1.755(15) . yes
C39* H39C 0.99 . ?
C39* H39D 0.99 . ?
S1 O2 1.430(13) . yes
S1 C40 1.760(11) . yes
S1 C41 1.804(11) . yes
C40 H40A 0.98 . ?
C40 H40B 0.98 . ?
C40 H40C 0.98 . ?
C41 H41A 0.98 . ?
C41 H41B 0.98 . ?
C41 H41C 0.98 . ?

loop_
_geom_torsion_atom_site_label_1
_geom_torsion_atom_site_label_2
_geom_torsion_atom_site_label_3
_geom_torsion_atom_site_label_4
_geom_torsion
_geom_torsion_site_symmetry_1
_geom_torsion_site_symmetry_4
C19 C1 C2 C19 -0.7(3) 3_666 .
C20 C1 C2 C19 178.7(2) . .
C19 C1 C2 C3 176.3(2) 3_666 .
C20 C1 C2 C3 -4.3(4) . .
C18 O1 C3 C26 -179.3(2) . .
C18 O1 C3 C4 -52.2(2) . .
C18 O1 C3 C2 54.0(2) . .
C1 C2 C3 O1 149.9(2) . .
C19 C2 C3 O1 -32.7(2) . .
C1 C2 C3 C26 36.3(4) . .
C19 C2 C3 C26 -146.3(2) . .
C1 C2 C3 C4 -108.1(3) . .
C19 C2 C3 C4 69.3(2) . .
O1 C3 C4 C17 32.5(2) . .
C26 C3 C4 C17 146.4(2) . .
C2 C3 C4 C17 -69.3(2) . .
O1 C3 C4 C5 -157.5(2) . .
C26 C3 C4 C5 -43.6(4) . .
C2 C3 C4 C5 100.7(3) . .
C17 C4 C5 C6 177.1(2) . .
C3 C4 C5 C6 8.5(4) . .
C17 C4 C5 C10 -2.2(3) . .
C3 C4 C5 C10 -170.8(2) . .
C10 C5 C6 C7 1.7(4) . .
C4 C5 C6 C7 -177.6(2) . .
C5 C6 C7 C8 -0.6(4) . .
C6 C7 C8 C9 -0.7(4) . .
C7 C8 C9 C10 0.9(4) . .
C8 C9 C10 C5 0.2(4) . .
C8 C9 C10 C11 177.9(2) . .
C6 C5 C10 C9 -1.4(3) . .
C4 C5 C10 C9 177.9(2) . .
C6 C5 C10 C11 -179.2(2) . .
C4 C5 C10 C11 0.1(3) . .
C9 C10 C11 C12 4.7(4) . .
C5 C10 C11 C12 -177.6(2) . .
C9 C10 C11 C16 -175.4(2) . .
C5 C10 C11 C16 2.3(3) . .
C16 C11 C12 C13 3.1(4) . .
C10 C11 C12 C13 -176.9(3) . .
C11 C12 C13 C14 -0.1(5) . .
C12 C13 C14 C15 -1.7(5) . .
C13 C14 C15 C16 0.4(4) . .
C14 C15 C16 C17 -179.0(2) . .
C14 C15 C16 C11 2.7(4) . .
C12 C11 C16 C15 -4.3(4) . .
C10 C11 C16 C15 175.7(2) . .
C12 C11 C16 C17 177.3(2) . .
C10 C11 C16 C17 -2.7(3) . .
C5 C4 C17 C16 1.9(4) . .
C3 C4 C17 C16 173.1(2) . .
C5 C4 C17 C18 -171.6(2) . .
C3 C4 C17 C18 -0.5(2) . .
C15 C16 C17 C4 -177.7(2) . .
C11 C16 C17 C4 0.6(3) . .
C15 C16 C17 C18 -6.0(4) . .
C11 C16 C17 C18 172.4(2) . .
C3 O1 C18 C32 177.4(2) . .
C3 O1 C18 C17 51.8(2) . .
C3 O1 C18 C19 -54.1(2) . .
C4 C17 C18 O1 -31.5(2) . .
C16 C17 C18 O1 155.7(2) . .
C4 C17 C18 C32 -144.1(2) . .
C16 C17 C18 C32 43.1(3) . .
C4 C17 C18 C19 69.8(2) . .
C16 C17 C18 C19 -102.9(3) . .
C1 C2 C19 C1 0.8(4) . 3_666
C3 C2 C19 C1 -177.0(2) . 3_666
C1 C2 C19 C18 177.5(2) . .
C3 C2 C19 C18 -0.3(2) . .
O1 C18 C19 C1 -150.9(2) . 3_666
C32 C18 C19 C1 -37.3(4) . 3_666
C17 C18 C19 C1 107.6(3) . 3_666
O1 C18 C19 C2 33.0(2) . .
C32 C18 C19 C2 146.6(2) . .
C17 C18 C19 C2 -68.6(2) . .
C19 C1 C20 C25 -115.0(3) 3_666 .
C2 C1 C20 C25 65.7(3) . .
C19 C1 C20 C21 67.3(3) 3_666 .
C2 C1 C20 C21 -112.0(3) . .
C25 C20 C21 C22 -0.2(4) . .
C1 C20 C21 C22 177.5(2) . .
C20 C21 C22 C23 -0.8(4) . .
C21 C22 C23 C24 1.3(4) . .
C22 C23 C24 C25 -0.8(4) . .
C21 C20 C25 C24 0.7(4) . .
C1 C20 C25 C24 -177.0(2) . .
C23 C24 C25 C20 -0.2(4) . .
O1 C3 C26 C27 -81.6(2) . .
C4 C3 C26 C27 167.2(2) . .
C2 C3 C26 C27 29.1(3) . .
O1 C3 C26 C31 87.8(3) . .
C4 C3 C26 C31 -23.4(3) . .
C2 C3 C26 C31 -161.5(2) . .
C31 C26 C27 C28 3.2(4) . .
C3 C26 C27 C28 172.8(2) . .
C26 C27 C28 C29 -1.8(4) . .
C27 C28 C29 C30 -0.6(5) . .
C28 C29 C30 C31 1.4(4) . .
C29 C30 C31 C26 0.1(4) . .
C27 C26 C31 C30 -2.4(4) . .
C3 C26 C31 C30 -171.9(2) . .
O1 C18 C32 C37 84.5(2) . .
C17 C18 C32 C37 -165.6(2) . .
C19 C18 C32 C37 -26.5(3) . .
O1 C18 C32 C33 -83.9(2) . .
C17 C18 C32 C33 26.1(3) . .
C19 C18 C32 C33 165.2(2) . .
C37 C32 C33 C34 1.1(4) . .
C18 C32 C33 C34 169.7(2) . .
C32 C33 C34 C35 -0.4(4) . .
C33 C34 C35 C36 -0.2(4) . .
C34 C35 C36 C37 0.1(4) . .
C33 C32 C37 C36 -1.2(4) . .
C18 C32 C37 C36 -169.5(2) . .
C35 C36 C37 C32 0.6(4) . .
